data_4130787
loop_
_publ_author_name
'Hickox, Hunter P.'
'Wang, Yuzhong'
'Xie, Yaoming'
'Wei, Pingrong'
'Schaefer, 3rd, Henry F'
'Robinson, Gregory H.'

_publ_section_title
;
 Push-Pull Stabilization of Parent Monochlorosilylenes.
;
_journal_issue 31
_journal_name_full 'Journal of the American Chemical Society'
_journal_page_first 9799
_journal_page_last 9802
_journal_paper_doi 10.1021/jacs.6b06726
_journal_volume 138
_journal_year 2016
_chemical_formula_sum 'C71 H90 Cl2 Fe N4 O3 Si2'
_chemical_formula_weight 1230.39
_space_group_crystal_system monoclinic
_space_group_IT_number 14
_space_group_name_Hall '-P 2ybc'
_space_group_name_H-M_alt 'P 1 21/c 1'
_atom_sites_solution_hydrogens mixed
_audit_creation_method SHELXL-2014/6
_cell_angle_alpha 90
_cell_angle_beta 92.636(2)
_cell_angle_gamma 90
_cell_formula_units_Z 4
_cell_length_a 19.251(3)
_cell_length_b 16.018(2)
_cell_length_c 21.996(3)
_cell_measurement_reflns_used 9982
_cell_measurement_temperature 100(2)
_cell_measurement_theta_max 22.96
_cell_measurement_theta_min 2.25
_cell_volume 6775.6(16)
_computing_cell_refinement 'Bruker SAINT'
_computing_data_collection 'Bruker APEX2'
_computing_data_reduction 'Bruker SAINT'
_computing_molecular_graphics 'Bruker SHELXTL'
_computing_publication_material 'Bruker SHELXTL'
_computing_structure_refinement 'SHELXL-2014/6 (Sheldrick, 2014)'
_computing_structure_solution 'SHELXS-97 (Sheldrick 2008)'
_diffrn_ambient_temperature 100(2)
_diffrn_measured_fraction_theta_full 1.000
_diffrn_measured_fraction_theta_max 1.000
_diffrn_measurement_device_type 'Bruker SMART APEX-II CCD'
_diffrn_measurement_method 'OMEGA\PHI SCANS'
_diffrn_radiation_type MoK\a
_diffrn_radiation_wavelength 0.71073
_diffrn_reflns_av_R_equivalents 0.0723
_diffrn_reflns_av_unetI/netI 0.0531
_diffrn_reflns_Laue_measured_fraction_full 1.000
_diffrn_reflns_Laue_measured_fraction_max 1.000
_diffrn_reflns_limit_h_max 23
_diffrn_reflns_limit_h_min -23
_diffrn_reflns_limit_k_max 19
_diffrn_reflns_limit_k_min -19
_diffrn_reflns_limit_l_max 26
_diffrn_reflns_limit_l_min -26
_diffrn_reflns_number 74550
_diffrn_reflns_point_group_measured_fraction_full 1.000
_diffrn_reflns_point_group_measured_fraction_max 1.000
_diffrn_reflns_theta_full 25.242
_diffrn_reflns_theta_max 25.250
_diffrn_reflns_theta_min 1.920
_diffrn_source 'SEALED TUBE'
_exptl_absorpt_coefficient_mu 0.385
_exptl_absorpt_correction_T_max 0.7457
_exptl_absorpt_correction_T_min 0.5787
_exptl_absorpt_correction_type multi-scan
_exptl_absorpt_process_details 'BRUKER SADABS'
_exptl_crystal_colour orange
_exptl_crystal_density_diffrn 1.206
_exptl_crystal_description plate
_exptl_crystal_F_000 2624
_exptl_crystal_size_max 0.350
_exptl_crystal_size_mid 0.220
_exptl_crystal_size_min 0.100
_refine_diff_density_max 0.912
_refine_diff_density_min -0.479
_refine_diff_density_rms 0.070
_refine_ls_extinction_method none
_refine_ls_goodness_of_fit_ref 1.042
_refine_ls_hydrogen_treatment mixed
_refine_ls_matrix_type full
_refine_ls_number_parameters 884
_refine_ls_number_reflns 12272
_refine_ls_number_restraints 389
_refine_ls_restrained_S_all 1.058
_refine_ls_R_factor_all 0.1010
_refine_ls_R_factor_gt 0.0701
_refine_ls_shift/su_max 0.000
_refine_ls_shift/su_mean 0.000
_refine_ls_structure_factor_coef Fsqd
_refine_ls_weighting_details 'w=1/[\s^2^(Fo^2^)+(0.1106P)^2^+7.6522P] where P=(Fo^2^+2Fc^2^)/3'
_refine_ls_weighting_scheme calc
_refine_ls_wR_factor_gt 0.1892
_refine_ls_wR_factor_ref 0.2162
_reflns_Friedel_coverage 0.000
_reflns_number_gt 8466
_reflns_number_total 12272
_reflns_threshold_expression 'I > 2\s(I)'
_cod_data_source_file ja6b06726_si_002.cif
_cod_data_source_block j1
_cod_original_cell_volume 6775.9(17)
_cod_original_sg_symbol_H-M 'P 21/c'
_cod_database_code 4130787
_shelx_space_group_comment
;
The symmetry employed for this shelxl refinement is uniquely defined
by the following loop, which should always be used as a source of
symmetry information in preference to the above space-group names.
They are only intended as comments.
;
_shelx_estimated_absorpt_t_min 0.877
_shelx_estimated_absorpt_t_max 0.963
_shelxl_version_number 2014/6

loop_
_space_group_symop_operation_xyz
'x, y, z'
'-x, y+1/2, -z+1/2'
'-x, -y, -z'
'x, -y-1/2, z-1/2'

loop_
_atom_site_label
_atom_site_type_symbol
_atom_site_fract_x
_atom_site_fract_y
_atom_site_fract_z
_atom_site_U_iso_or_equiv
_atom_site_adp_type
_atom_site_occupancy
_atom_site_site_symmetry_order
_atom_site_calc_flag
_atom_site_refinement_flags_posn
_atom_site_refinement_flags_adp
_atom_site_refinement_flags_occupancy
_atom_site_disorder_assembly
_atom_site_disorder_group
Fe1 Fe 0.25603(3) 0.36005(3) 0.11908(2) 0.03820(18) Uani 1 1 d D . . . .
Si1 Si 0.36410(17) 0.3952(3) 0.1467(2) 0.0419(9) Uani 0.852(4) 1 d D U P A 1
Cl1 Cl 0.42772(7) 0.30100(9) 0.18953(7) 0.0696(6) Uani 0.852(4) 1 d D U P A 1
H1 H 0.410(3) 0.421(4) 0.097(2) 0.07(2) Uiso 0.852(4) 1 d D . P A 1
Si1' Si 0.3622(9) 0.3832(14) 0.1591(12) 0.043(6) Uani 0.148(4) 1 d D U P A 2
Cl1' Cl 0.4461(4) 0.3944(6) 0.1019(4) 0.067(3) Uani 0.148(4) 1 d D U P A 2
H1' H 0.37(2) 0.320(19) 0.209(13) 0.123 Uiso 0.148(4) 1 d D U P A 2
Si2 Si 0.15041(14) 0.3362(2) 0.08210(15) 0.0365(7) Uani 0.720(11) 1 d D U P A 1
Cl2 Cl 0.07151(9) 0.3131(2) 0.14460(9) 0.0484(9) Uani 0.720(11) 1 d D U P A 1
H2 H 0.110(2) 0.393(3) 0.042(2) 0.051(16) Uiso 0.720(11) 1 d D . P A 1
Si2' Si 0.1520(5) 0.2921(6) 0.1098(4) 0.039(3) Uani 0.163(4) 1 d D U P A 2
Cl2' Cl 0.0613(3) 0.3676(5) 0.1114(4) 0.065(3) Uani 0.163(4) 1 d D U P A 2
H2' H 0.1379 0.2373 0.1608 0.101 Uiso 0.163(4) 1 d D U P A 2
Si2" Si 0.1451(8) 0.3200(12) 0.0965(9) 0.051(7) Uani 0.118(11) 1 d D U P A 3
Cl2" Cl 0.0879(14) 0.269(2) 0.1679(14) 0.093(11) Uani 0.118(11) 1 d D U P A 3
H2" H 0.0901 0.3859 0.0749 0.120 Uiso 0.118(11) 1 d D U P A 3
N1 N 0.36314(16) 0.49380(19) 0.26366(13) 0.0404(7) Uani 1 1 d . . . . .
N2 N 0.40845(16) 0.56165(19) 0.19062(14) 0.0412(7) Uani 1 1 d . . . . .
N3 N 0.14372(17) 0.1568(2) 0.03277(15) 0.0519(9) Uani 1 1 d . . . . .
N4 N 0.09159(17) 0.2493(2) -0.02511(16) 0.0554(9) Uani 1 1 d . . . . .
C1 C 0.38228(18) 0.4855(2) 0.20503(16) 0.0382(8) Uani 1 1 d D . . . .
C2 C 0.3769(2) 0.5736(2) 0.28461(18) 0.0482(10) Uani 1 1 d . . . . .
H2A H 0.3681 0.5944 0.3239 0.058 Uiso 1 1 calc R U . . .
C3 C 0.4049(2) 0.6162(3) 0.23935(18) 0.0487(10) Uani 1 1 d . . . . .
H3 H 0.4195 0.6729 0.2404 0.058 Uiso 1 1 calc R U . . .
C4 C 0.4451(2) 0.5837(3) 0.13592(18) 0.0478(10) Uani 1 1 d . . . . .
C5 C 0.4070(2) 0.6131(3) 0.08524(19) 0.0593(12) Uani 1 1 d . . . . .
C6 C 0.4443(3) 0.6354(4) 0.0351(2) 0.0759(16) Uani 1 1 d . . . . .
H6 H 0.4201 0.6553 -0.0006 0.091 Uiso 1 1 calc R U . . .
C7 C 0.5148(3) 0.6294(4) 0.0361(2) 0.0773(16) Uani 1 1 d . . . . .
H7 H 0.5390 0.6460 0.0014 0.093 Uiso 1 1 calc R U . . .
C8 C 0.5511(3) 0.5999(3) 0.0857(3) 0.0676(13) Uani 1 1 d . . . . .
H8 H 0.6002 0.5952 0.0850 0.081 Uiso 1 1 calc R U . . .
C9 C 0.5169(2) 0.5762(3) 0.1388(2) 0.0568(11) Uani 1 1 d . . . . .
C10 C 0.5581(3) 0.5448(3) 0.1940(3) 0.0709(14) Uani 1 1 d . . . . .
H10 H 0.5245 0.5335 0.2263 0.085 Uiso 1 1 calc R U . . .
C11 C 0.6104(4) 0.6074(4) 0.2193(4) 0.120(3) Uani 1 1 d . . . . .
H11A H 0.6355 0.5836 0.2550 0.180 Uiso 1 1 calc R U . . .
H11B H 0.6434 0.6209 0.1882 0.180 Uiso 1 1 calc R U . . .
H11C H 0.5862 0.6583 0.2311 0.180 Uiso 1 1 calc R U . . .
C12 C 0.5949(4) 0.4631(4) 0.1809(4) 0.127(3) Uani 1 1 d . . . . .
H12A H 0.6211 0.4444 0.2176 0.191 Uiso 1 1 calc R U . . .
H12B H 0.5603 0.4207 0.1686 0.191 Uiso 1 1 calc R U . . .
H12C H 0.6268 0.4716 0.1480 0.191 Uiso 1 1 calc R U . . .
C13 C 0.3296(3) 0.6221(4) 0.0846(2) 0.0781(17) Uani 1 1 d . . . . .
H13 H 0.3123 0.5866 0.1180 0.094 Uiso 1 1 calc R U . . .
C14 C 0.2940(3) 0.5927(4) 0.0247(2) 0.0869(19) Uani 1 1 d . . . . .
H14A H 0.2436 0.5998 0.0265 0.130 Uiso 1 1 calc R U . . .
H14B H 0.3109 0.6257 -0.0091 0.130 Uiso 1 1 calc R U . . .
H14C H 0.3046 0.5336 0.0182 0.130 Uiso 1 1 calc R U . . .
C15 C 0.3102(3) 0.7135(5) 0.0982(3) 0.116(3) Uani 1 1 d . . . . .
H15A H 0.2594 0.7189 0.0977 0.173 Uiso 1 1 calc R U . . .
H15B H 0.3300 0.7293 0.1384 0.173 Uiso 1 1 calc R U . . .
H15C H 0.3287 0.7501 0.0672 0.173 Uiso 1 1 calc R U . . .
C16 C 0.3421(2) 0.4262(2) 0.30274(16) 0.0434(9) Uani 1 1 d . . . . .
C17 C 0.2720(2) 0.4151(3) 0.31269(17) 0.0483(10) Uani 1 1 d . . . . .
C18 C 0.2546(3) 0.3476(3) 0.3498(2) 0.0595(12) Uani 1 1 d . . . . .
H18 H 0.2071 0.3369 0.3570 0.071 Uiso 1 1 calc R U . . .
C19 C 0.3053(3) 0.2967(3) 0.3759(2) 0.0653(13) Uani 1 1 d . . . . .
H19 H 0.2924 0.2508 0.4003 0.078 Uiso 1 1 calc R U . . .
C20 C 0.3747(3) 0.3115(3) 0.3670(2) 0.0608(12) Uani 1 1 d . . . . .
H20 H 0.4089 0.2760 0.3858 0.073 Uiso 1 1 calc R U . . .
C21 C 0.3953(2) 0.3773(3) 0.33111(19) 0.0517(10) Uani 1 1 d . . . . .
C22 C 0.4713(2) 0.3964(3) 0.3249(2) 0.0569(11) Uani 1 1 d . . . . .
H22 H 0.4761 0.4226 0.2841 0.068 Uiso 1 1 calc R U . . .
C23 C 0.5182(3) 0.3192(3) 0.3279(3) 0.0738(15) Uani 1 1 d . . . . .
H23A H 0.5666 0.3363 0.3236 0.111 Uiso 1 1 calc R U . . .
H23B H 0.5139 0.2913 0.3672 0.111 Uiso 1 1 calc R U . . .
H23C H 0.5042 0.2808 0.2949 0.111 Uiso 1 1 calc R U . . .
C24 C 0.4966(3) 0.4598(3) 0.3727(3) 0.0858(18) Uani 1 1 d . . . . .
H24A H 0.5460 0.4715 0.3679 0.129 Uiso 1 1 calc R U . . .
H24B H 0.4699 0.5116 0.3675 0.129 Uiso 1 1 calc R U . . .
H24C H 0.4901 0.4371 0.4134 0.129 Uiso 1 1 calc R U . . .
C25 C 0.2165(2) 0.4755(3) 0.28902(18) 0.0524(10) Uani 1 1 d . . . . .
H25 H 0.2343 0.5034 0.2522 0.063 Uiso 1 1 calc R U . . .
C26 C 0.2036(3) 0.5433(3) 0.3357(2) 0.0652(13) Uani 1 1 d . . . . .
H26A H 0.1676 0.5815 0.3194 0.098 Uiso 1 1 calc R U . . .
H26B H 0.1882 0.5176 0.3732 0.098 Uiso 1 1 calc R U . . .
H26C H 0.2467 0.5744 0.3445 0.098 Uiso 1 1 calc R U . . .
C27 C 0.1478(2) 0.4330(4) 0.2698(2) 0.0667(13) Uani 1 1 d . . . . .
H27A H 0.1564 0.3895 0.2397 0.100 Uiso 1 1 calc R U . . .
H27B H 0.1274 0.4079 0.3054 0.100 Uiso 1 1 calc R U . . .
H27C H 0.1156 0.4745 0.2517 0.100 Uiso 1 1 calc R U . . .
C28 C 0.1273(2) 0.2399(3) 0.03026(19) 0.0533(11) Uani 1 1 d D . . . .
C29 C 0.1196(2) 0.1166(3) -0.01952(19) 0.0552(11) Uani 1 1 d . . . . .
H29 H 0.1248 0.0590 -0.0285 0.066 Uiso 1 1 calc R U . . .
C30 C 0.0876(2) 0.1736(3) -0.0550(2) 0.0583(12) Uani 1 1 d . . . . .
H30 H 0.0660 0.1638 -0.0941 0.070 Uiso 1 1 calc R U . . .
C31 C 0.0553(2) 0.3259(4) -0.0482(2) 0.0661(13) Uani 1 1 d . U . . .
C32 C -0.0138(3) 0.3343(4) -0.0332(2) 0.0773(15) Uani 1 1 d . U . . .
C33 C -0.0494(3) 0.4073(4) -0.0581(2) 0.0776(15) Uani 1 1 d . U . . .
H33 H -0.0952 0.4193 -0.0465 0.093 Uiso 1 1 calc R U . . .
C34 C -0.0183(4) 0.4588(5) -0.0978(3) 0.0965(19) Uani 1 1 d . U . . .
H34 H -0.0442 0.5033 -0.1162 0.116 Uiso 1 1 calc R U . . .
C35 C 0.0489(3) 0.4478(4) -0.1114(3) 0.0840(16) Uani 1 1 d . U . . .
H35 H 0.0700 0.4862 -0.1378 0.101 Uiso 1 1 calc R U . . .
C36 C 0.0879(3) 0.3808(3) -0.0873(3) 0.0705(13) Uani 1 1 d . U . . .
C37 C 0.1621(3) 0.3714(3) -0.1042(3) 0.0731(15) Uani 1 1 d . . . . .
H37 H 0.1821 0.3228 -0.0808 0.088 Uiso 1 1 calc R U . . .
C38 C 0.2033(3) 0.4488(4) -0.0840(3) 0.100(2) Uani 1 1 d . . . . .
H38A H 0.2517 0.4426 -0.0950 0.150 Uiso 1 1 calc R U . . .
H38B H 0.1830 0.4982 -0.1043 0.150 Uiso 1 1 calc R U . . .
H38C H 0.2015 0.4553 -0.0398 0.150 Uiso 1 1 calc R U . . .
C39 C 0.1666(3) 0.3517(4) -0.1712(3) 0.0865(17) Uani 1 1 d . . . . .
H39A H 0.2155 0.3458 -0.1810 0.130 Uiso 1 1 calc R U . . .
H39B H 0.1419 0.2994 -0.1805 0.130 Uiso 1 1 calc R U . . .
H39C H 0.1453 0.3971 -0.1954 0.130 Uiso 1 1 calc R U . . .
C40 C -0.0471(3) 0.2741(4) 0.0058(3) 0.0846(18) Uani 1 1 d . . . . .
H40 H -0.0092 0.2419 0.0278 0.102 Uiso 1 1 calc R U . . .
C41 C -0.0961(3) 0.2082(5) -0.0300(3) 0.107(2) Uani 1 1 d . . . . .
H41A H -0.1164 0.1701 -0.0008 0.160 Uiso 1 1 calc R U . . .
H41B H -0.1333 0.2379 -0.0528 0.160 Uiso 1 1 calc R U . . .
H41C H -0.0685 0.1762 -0.0582 0.160 Uiso 1 1 calc R U . . .
C42 C -0.0921(3) 0.3170(6) 0.0558(3) 0.111(2) Uani 1 1 d . . . . .
H42A H -0.1131 0.2738 0.0806 0.166 Uiso 1 1 calc R U . . .
H42B H -0.0622 0.3528 0.0819 0.166 Uiso 1 1 calc R U . . .
H42C H -0.1288 0.3508 0.0357 0.166 Uiso 1 1 calc R U . . .
C43 C 0.1753(2) 0.1107(3) 0.0843(2) 0.0574(11) Uani 1 1 d . . . . .
C44 C 0.1312(3) 0.0797(3) 0.1272(2) 0.0656(13) Uani 1 1 d . . . . .
C45 C 0.1620(3) 0.0298(4) 0.1733(2) 0.0856(18) Uani 1 1 d . . . . .
H45 H 0.1341 0.0071 0.2038 0.103 Uiso 1 1 calc R U . . .
C46 C 0.2324(3) 0.0132(4) 0.1750(3) 0.0895(18) Uani 1 1 d . . . . .
H46 H 0.2525 -0.0202 0.2069 0.107 Uiso 1 1 calc R U . . .
C47 C 0.2744(3) 0.0444(4) 0.1309(2) 0.0760(15) Uani 1 1 d . . . . .
H47 H 0.3226 0.0318 0.1328 0.091 Uiso 1 1 calc R U . . .
C48 C 0.2468(2) 0.0941(3) 0.0836(2) 0.0604(12) Uani 1 1 d . . . . .
C49 C 0.2921(2) 0.1210(3) 0.0328(2) 0.0574(11) Uani 1 1 d . . . . .
H49 H 0.2680 0.1674 0.0099 0.069 Uiso 1 1 calc R U . . .
C50 C 0.3633(2) 0.1523(3) 0.0562(2) 0.0645(13) Uani 1 1 d . . . . .
H50A H 0.3906 0.1689 0.0216 0.097 Uiso 1 1 calc R U . . .
H50B H 0.3574 0.2004 0.0829 0.097 Uiso 1 1 calc R U . . .
H50C H 0.3877 0.1077 0.0789 0.097 Uiso 1 1 calc R U . . .
C51 C 0.3013(3) 0.0479(3) -0.0110(2) 0.0740(14) Uani 1 1 d . . . . .
H51A H 0.3307 0.0654 -0.0439 0.111 Uiso 1 1 calc R U . . .
H51B H 0.3233 0.0010 0.0111 0.111 Uiso 1 1 calc R U . . .
H51C H 0.2557 0.0305 -0.0282 0.111 Uiso 1 1 calc R U . . .
C52 C 0.0539(3) 0.0921(4) 0.1249(2) 0.0726(15) Uani 1 1 d . . . . .
H52 H 0.0430 0.1420 0.0989 0.087 Uiso 1 1 calc R U . . .
C53 C 0.0171(3) 0.0157(4) 0.0948(3) 0.093(2) Uani 1 1 d . . . . .
H53A H -0.0334 0.0244 0.0935 0.139 Uiso 1 1 calc R U . . .
H53B H 0.0326 0.0089 0.0533 0.139 Uiso 1 1 calc R U . . .
H53C H 0.0286 -0.0346 0.1185 0.139 Uiso 1 1 calc R U . . .
C54 C 0.0242(3) 0.1074(4) 0.1871(2) 0.0881(19) Uani 1 1 d . . . . .
H54A H -0.0263 0.1150 0.1823 0.132 Uiso 1 1 calc R U . . .
H54B H 0.0345 0.0594 0.2136 0.132 Uiso 1 1 calc R U . . .
H54C H 0.0453 0.1577 0.2054 0.132 Uiso 1 1 calc R U . . .
C55 C 0.2549(2) 0.2819(3) 0.17547(19) 0.0504(10) Uani 1 1 d . . . . .
O1 O 0.2536(2) 0.2306(2) 0.21233(14) 0.0728(10) Uani 1 1 d . . . . .
C56 C 0.22079(19) 0.4585(3) 0.13269(16) 0.0419(9) Uani 1 1 d . . . . .
O2 O 0.19606(14) 0.52445(19) 0.13974(12) 0.0498(7) Uani 1 1 d . . . . .
C57 C 0.2878(2) 0.3427(3) 0.04727(18) 0.0445(9) Uani 1 1 d . . . . .
O3 O 0.30957(16) 0.3335(2) -0.00173(12) 0.0551(7) Uani 1 1 d . . . . .
C58 C 0.1624(4) 0.7605(7) 0.2329(4) 0.125(3) Uani 1 1 d D . . . .
C59 C 0.1223(4) 0.7131(5) 0.1989(3) 0.0901(19) Uani 1 1 d D . . . .
H59 H 0.1416 0.6675 0.1779 0.108 Uiso 1 1 calc R U . . .
C60 C 0.0494(4) 0.7288(5) 0.1929(3) 0.098(2) Uani 1 1 d . . . . .
H60 H 0.0196 0.6928 0.1694 0.118 Uiso 1 1 calc R U . . .
C61 C 0.0238(4) 0.7957(4) 0.2213(3) 0.0896(18) Uani 1 1 d . . . . .
H61 H -0.0241 0.8094 0.2159 0.107 Uiso 1 1 calc R U . . .
C62 C 0.0674(6) 0.8448(5) 0.2584(4) 0.120(3) Uani 1 1 d . . . . .
H62 H 0.0478 0.8904 0.2793 0.144 Uiso 1 1 calc R U . . .
C63 C 0.1371(5) 0.8304(5) 0.2662(3) 0.103(2) Uani 1 1 d . . . . .
H63 H 0.1666 0.8641 0.2918 0.124 Uiso 1 1 calc R U . . .
C64 C 0.2358(7) 0.7554(15) 0.2480(9) 0.377(16) Uani 1 1 d D . . . .
H64A H 0.2434 0.7261 0.2869 0.566 Uiso 1 1 calc R U . . .
H64B H 0.2553 0.8119 0.2515 0.566 Uiso 1 1 calc R U . . .
H64C H 0.2588 0.7248 0.2160 0.566 Uiso 1 1 calc R U . . .
C65 C 0.3280(8) 0.6841(13) 0.4588(8) 0.073(4) Uani 0.434(8) 1 d D U P B 1
C66 C 0.3845(7) 0.6525(9) 0.4895(8) 0.081(4) Uani 0.434(8) 1 d D U P B 1
H66 H 0.3796 0.6228 0.5265 0.097 Uiso 0.434(8) 1 calc R U P B 1
C67 C 0.4518(7) 0.6643(9) 0.4655(8) 0.087(4) Uani 0.434(8) 1 d D U P B 1
H67 H 0.4915 0.6400 0.4859 0.104 Uiso 0.434(8) 1 calc R U P B 1
C68 C 0.4597(8) 0.709(2) 0.4152(11) 0.073(5) Uani 0.434(8) 1 d D U P B 1
H68 H 0.5048 0.7180 0.4007 0.087 Uiso 0.434(8) 1 calc R U P B 1
C69 C 0.4034(9) 0.7413(12) 0.3848(8) 0.076(4) Uani 0.434(8) 1 d D U P B 1
H69 H 0.4094 0.7716 0.3482 0.091 Uiso 0.434(8) 1 calc R U P B 1
C70 C 0.3340(7) 0.7308(8) 0.4068(5) 0.068(3) Uani 0.434(8) 1 d D U P B 1
H70 H 0.2945 0.7550 0.3862 0.082 Uiso 0.434(8) 1 calc R U P B 1
C71 C 0.2581(7) 0.6673(10) 0.4824(8) 0.103(5) Uani 0.434(8) 1 d D U P B 1
H71A H 0.2302 0.6353 0.4522 0.155 Uiso 0.434(8) 1 calc R U P B 1
H71B H 0.2348 0.7204 0.4903 0.155 Uiso 0.434(8) 1 calc R U P B 1
H71C H 0.2632 0.6353 0.5203 0.155 Uiso 0.434(8) 1 calc R U P B 1
C65' C 0.3982(7) 0.6678(7) 0.4409(4) 0.079(3) Uani 0.566(8) 1 d D U P B 2
C66' C 0.4392(9) 0.7094(16) 0.4013(9) 0.089(4) Uani 0.566(8) 1 d D U P B 2
H66' H 0.4884 0.7040 0.4036 0.107 Uiso 0.566(8) 1 calc R U P B 2
C67' C 0.4050(8) 0.7607(9) 0.3566(7) 0.094(4) Uani 0.566(8) 1 d D U P B 2
H67' H 0.4293 0.7888 0.3260 0.112 Uiso 0.566(8) 1 calc R U P B 2
C68' C 0.3360(7) 0.7668(7) 0.3607(7) 0.120(4) Uani 0.566(8) 1 d D U P B 2
H68' H 0.3146 0.8073 0.3345 0.144 Uiso 0.566(8) 1 calc R U P B 2
C69' C 0.2916(8) 0.7251(7) 0.3957(7) 0.101(4) Uani 0.566(8) 1 d D U P B 2
H69' H 0.2424 0.7298 0.3918 0.121 Uiso 0.566(8) 1 calc R U P B 2
C70' C 0.3283(8) 0.6728(12) 0.4395(7) 0.084(4) Uani 0.566(8) 1 d D U P B 2
H70' H 0.3030 0.6415 0.4678 0.101 Uiso 0.566(8) 1 calc R U P B 2
C71' C 0.4343(9) 0.6258(11) 0.4930(6) 0.126(5) Uani 0.566(8) 1 d D U P B 2
H71D H 0.4001 0.6074 0.5219 0.189 Uiso 0.566(8) 1 calc R U P B 2
H71E H 0.4670 0.6648 0.5133 0.189 Uiso 0.566(8) 1 calc R U P B 2
H71F H 0.4597 0.5773 0.4785 0.189 Uiso 0.566(8) 1 calc R U P B 2

loop_
_atom_site_aniso_label
_atom_site_aniso_U_11
_atom_site_aniso_U_22
_atom_site_aniso_U_33
_atom_site_aniso_U_23
_atom_site_aniso_U_13
_atom_site_aniso_U_12
Fe1 0.0353(3) 0.0472(3) 0.0316(3) -0.0044(2) -0.0044(2) 0.0012(2)
Si1 0.0371(11) 0.0434(13) 0.0447(17) -0.0117(14) -0.0031(8) 0.0007(8)
Cl1 0.0596(9) 0.0589(9) 0.0870(11) -0.0316(7) -0.0317(7) 0.0223(6)
Si1' 0.032(6) 0.050(9) 0.048(10) -0.003(7) -0.001(5) 0.004(5)
Cl1' 0.045(5) 0.087(6) 0.070(5) -0.038(4) 0.009(3) -0.007(4)
Si2 0.0351(11) 0.0434(13) 0.0305(11) -0.0014(10) -0.0031(7) -0.0035(8)
Cl2 0.0455(9) 0.0592(18) 0.0407(11) -0.0066(11) 0.0052(7) -0.0108(8)
Si2' 0.028(4) 0.037(5) 0.051(5) -0.005(4) -0.006(3) 0.004(3)
Cl2' 0.040(4) 0.063(5) 0.091(6) -0.010(5) 0.001(3) 0.001(3)
Si2" 0.040(8) 0.058(11) 0.055(10) -0.024(8) -0.011(7) 0.022(7)
Cl2" 0.092(13) 0.101(17) 0.092(14) -0.048(14) 0.057(12) -0.057(13)
N1 0.0478(18) 0.0373(17) 0.0355(16) -0.0027(13) -0.0043(14) 0.0051(14)
N2 0.0434(18) 0.0403(18) 0.0397(17) -0.0021(14) -0.0003(14) -0.0008(14)
N3 0.0395(18) 0.072(3) 0.0432(19) -0.0159(17) -0.0058(15) -0.0111(17)
N4 0.0402(18) 0.072(2) 0.053(2) -0.0246(19) -0.0091(16) 0.0064(17)
C1 0.0332(19) 0.041(2) 0.040(2) -0.0013(16) -0.0037(15) 0.0048(16)
C2 0.065(3) 0.039(2) 0.040(2) -0.0058(17) 0.0016(19) 0.0031(19)
C3 0.062(3) 0.039(2) 0.045(2) -0.0079(18) -0.0033(19) 0.0017(19)
C4 0.051(2) 0.046(2) 0.047(2) -0.0065(18) 0.0037(18) -0.0079(19)
C5 0.060(3) 0.074(3) 0.044(2) 0.003(2) 0.000(2) -0.023(2)
C6 0.080(4) 0.099(4) 0.049(3) 0.004(3) -0.002(2) -0.030(3)
C7 0.085(4) 0.091(4) 0.058(3) -0.008(3) 0.022(3) -0.027(3)
C8 0.059(3) 0.060(3) 0.086(4) -0.007(3) 0.020(3) -0.011(2)
C9 0.058(3) 0.045(2) 0.068(3) -0.007(2) 0.007(2) -0.005(2)
C10 0.052(3) 0.058(3) 0.103(4) 0.015(3) 0.003(3) 0.002(2)
C11 0.146(7) 0.071(4) 0.134(6) 0.010(4) -0.078(5) 0.000(4)
C12 0.095(5) 0.070(4) 0.213(9) -0.011(5) -0.034(5) 0.028(4)
C13 0.064(3) 0.116(5) 0.052(3) 0.029(3) -0.020(2) -0.028(3)
C14 0.097(4) 0.090(4) 0.071(3) 0.029(3) -0.038(3) -0.035(3)
C15 0.063(4) 0.165(8) 0.117(6) -0.040(5) -0.015(4) 0.000(4)
C16 0.060(3) 0.038(2) 0.0326(19) -0.0020(16) -0.0030(17) -0.0005(18)
C17 0.063(3) 0.052(2) 0.0294(19) -0.0050(17) -0.0008(18) -0.002(2)
C18 0.076(3) 0.057(3) 0.046(2) 0.000(2) 0.009(2) -0.012(2)
C19 0.098(4) 0.048(3) 0.050(3) 0.010(2) 0.005(3) -0.002(3)
C20 0.089(4) 0.044(3) 0.048(2) 0.003(2) -0.008(2) 0.004(2)
C21 0.070(3) 0.040(2) 0.044(2) -0.0030(18) -0.006(2) 0.006(2)
C22 0.063(3) 0.044(2) 0.062(3) 0.000(2) -0.016(2) 0.004(2)
C23 0.066(3) 0.055(3) 0.098(4) -0.007(3) -0.019(3) 0.015(2)
C24 0.086(4) 0.067(3) 0.101(4) -0.026(3) -0.030(3) 0.008(3)
C25 0.055(3) 0.068(3) 0.034(2) -0.0043(19) 0.0027(18) -0.005(2)
C26 0.067(3) 0.070(3) 0.058(3) -0.003(2) -0.001(2) 0.011(2)
C27 0.055(3) 0.100(4) 0.046(2) -0.009(3) 0.009(2) -0.009(3)
C28 0.034(2) 0.073(3) 0.053(2) -0.026(2) -0.0041(18) 0.002(2)
C29 0.053(3) 0.069(3) 0.043(2) -0.021(2) -0.0040(19) -0.009(2)
C30 0.045(2) 0.081(3) 0.048(2) -0.021(2) -0.0073(19) -0.003(2)
C31 0.050(2) 0.088(3) 0.058(2) -0.027(2) -0.021(2) 0.026(2)
C32 0.062(3) 0.110(4) 0.059(3) -0.020(3) -0.009(2) 0.014(3)
C33 0.054(3) 0.109(4) 0.069(3) -0.003(3) -0.012(2) 0.032(3)
C34 0.090(4) 0.102(5) 0.097(5) 0.002(3) -0.004(3) 0.035(4)
C35 0.077(3) 0.085(4) 0.087(4) -0.005(3) -0.022(3) 0.022(3)
C36 0.066(3) 0.064(3) 0.080(3) -0.012(3) -0.019(3) 0.007(2)
C37 0.066(3) 0.061(3) 0.091(4) 0.006(3) -0.017(3) 0.010(2)
C38 0.088(4) 0.070(4) 0.138(6) 0.002(4) -0.044(4) -0.006(3)
C39 0.088(4) 0.094(4) 0.076(4) 0.003(3) -0.016(3) 0.009(3)
C40 0.059(3) 0.124(5) 0.068(3) -0.019(3) -0.022(3) 0.025(3)
C41 0.081(4) 0.154(7) 0.084(4) -0.016(4) -0.003(3) 0.022(4)
C42 0.082(4) 0.167(7) 0.083(4) -0.025(5) 0.008(3) 0.026(5)
C43 0.057(3) 0.069(3) 0.046(2) -0.016(2) -0.007(2) -0.012(2)
C44 0.063(3) 0.086(4) 0.047(3) -0.014(2) -0.008(2) -0.021(3)
C45 0.093(4) 0.107(5) 0.056(3) -0.001(3) -0.002(3) -0.028(4)
C46 0.089(4) 0.113(5) 0.064(3) 0.015(3) -0.018(3) -0.012(4)
C47 0.067(3) 0.097(4) 0.063(3) 0.004(3) -0.010(3) -0.001(3)
C48 0.062(3) 0.065(3) 0.053(3) -0.013(2) -0.011(2) -0.010(2)
C49 0.050(3) 0.060(3) 0.061(3) -0.013(2) -0.007(2) 0.005(2)
C50 0.048(3) 0.064(3) 0.081(3) -0.010(3) -0.005(2) 0.009(2)
C51 0.087(4) 0.070(3) 0.065(3) -0.016(3) -0.001(3) 0.009(3)
C52 0.061(3) 0.100(4) 0.056(3) -0.019(3) 0.001(2) -0.032(3)
C53 0.079(4) 0.125(5) 0.074(4) -0.030(4) 0.004(3) -0.051(4)
C54 0.082(4) 0.124(5) 0.060(3) -0.025(3) 0.013(3) -0.037(4)
C55 0.057(3) 0.052(3) 0.042(2) -0.009(2) -0.0017(19) -0.006(2)
O1 0.113(3) 0.055(2) 0.0504(18) 0.0110(16) 0.0082(18) -0.0086(19)
C56 0.036(2) 0.057(3) 0.0322(19) 0.0023(17) -0.0032(15) 0.0007(18)
O2 0.0482(16) 0.0520(18) 0.0488(16) -0.0008(13) -0.0016(13) 0.0098(14)
C57 0.039(2) 0.052(2) 0.042(2) -0.0046(18) -0.0059(17) 0.0024(17)
O3 0.0578(18) 0.070(2) 0.0373(15) -0.0069(14) 0.0043(13) 0.0071(15)
C58 0.087(5) 0.204(10) 0.085(5) 0.044(6) 0.008(4) 0.002(6)
C59 0.096(5) 0.111(5) 0.063(3) 0.010(3) 0.006(3) 0.021(4)
C60 0.102(5) 0.110(5) 0.082(4) -0.003(4) -0.002(4) 0.000(4)
C61 0.089(4) 0.087(4) 0.093(4) 0.006(4) 0.017(4) 0.015(4)
C62 0.167(9) 0.097(5) 0.100(5) -0.006(4) 0.052(6) -0.028(6)
C63 0.114(6) 0.116(6) 0.082(4) -0.001(4) 0.026(4) -0.021(5)
C64 0.172(14) 0.57(4) 0.40(3) 0.33(3) 0.098(15) 0.160(18)
C65 0.061(6) 0.058(8) 0.098(11) -0.031(8) 0.008(6) -0.004(6)
C66 0.061(6) 0.087(9) 0.097(9) -0.002(7) 0.012(6) 0.001(6)
C67 0.068(7) 0.075(9) 0.118(10) 0.026(7) 0.021(8) 0.011(7)
C68 0.071(7) 0.069(9) 0.079(11) -0.014(8) 0.011(7) -0.013(7)
C69 0.104(8) 0.055(10) 0.070(9) -0.013(7) 0.007(7) -0.009(7)
C70 0.076(6) 0.056(7) 0.070(6) -0.028(5) -0.019(6) 0.002(6)
C71 0.064(7) 0.114(12) 0.133(12) -0.059(9) 0.019(7) -0.016(7)
C65' 0.105(6) 0.082(6) 0.050(5) -0.015(4) -0.009(5) -0.024(5)
C66' 0.126(10) 0.068(9) 0.075(9) -0.020(6) 0.021(9) -0.025(9)
C67' 0.132(8) 0.053(7) 0.099(9) 0.002(6) 0.042(8) -0.003(6)
C68' 0.142(8) 0.057(6) 0.167(11) 0.023(7) 0.066(8) 0.026(7)
C69' 0.111(8) 0.057(6) 0.137(10) 0.001(6) 0.022(7) -0.005(6)
C70' 0.103(6) 0.071(8) 0.078(8) -0.035(6) 0.011(6) -0.023(6)
C71' 0.151(14) 0.130(13) 0.094(9) 0.018(8) -0.028(9) -0.017(11)

loop_
_atom_type_symbol
_atom_type_description
_atom_type_scat_dispersion_real
_atom_type_scat_dispersion_imag
_atom_type_scat_source
C C 0.0033 0.0016 'International Tables Vol C Tables 4.2.6.8 and 6.1.1.4'
H H 0.0000 0.0000 'International Tables Vol C Tables 4.2.6.8 and 6.1.1.4'
N N 0.0061 0.0033 'International Tables Vol C Tables 4.2.6.8 and 6.1.1.4'
O O 0.0106 0.0060 'International Tables Vol C Tables 4.2.6.8 and 6.1.1.4'
Si Si 0.0817 0.0704 'International Tables Vol C Tables 4.2.6.8 and 6.1.1.4'
Cl Cl 0.1484 0.1585 'International Tables Vol C Tables 4.2.6.8 and 6.1.1.4'
Fe Fe 0.3463 0.8444 'International Tables Vol C Tables 4.2.6.8 and 6.1.1.4'

loop_
_geom_angle_atom_site_label_1
_geom_angle_atom_site_label_2
_geom_angle_atom_site_label_3
_geom_angle
C55 Fe1 C56 120.18(18)
C55 Fe1 C57 122.71(19)
C56 Fe1 C57 117.05(18)
C55 Fe1 Si2 95.49(17)
C56 Fe1 Si2 81.96(15)
C57 Fe1 Si2 89.66(15)
C55 Fe1 Si1' 83.2(8)
C56 Fe1 Si1' 98.0(5)
C57 Fe1 Si1' 91.8(6)
C55 Fe1 Si1 91.7(2)
C56 Fe1 Si1 95.21(16)
C57 Fe1 Si1 85.70(16)
Si2 Fe1 Si1 172.77(18)
C55 Fe1 Si2' 71.6(3)
C56 Fe1 Si2' 95.7(3)
C57 Fe1 Si2' 100.7(2)
Si1' Fe1 Si2' 154.8(8)
C55 Fe1 Si2" 84.9(6)
C56 Fe1 Si2" 85.6(4)
C57 Fe1 Si2" 97.1(5)
H1 Si1 C1 101(2)
H1 Si1 Cl1 100(3)
C1 Si1 Cl1 98.7(2)
H1 Si1 Fe1 117(2)
C1 Si1 Fe1 120.42(18)
Cl1 Si1 Fe1 117.03(19)
H1' Si1' C1 101(10)
H1' Si1' Cl1' 118(10)
C1 Si1' Cl1' 95.6(8)
H1' Si1' Fe1 102(10)
C1 Si1' Fe1 120.1(10)
Cl1' Si1' Fe1 119.8(11)
H2 Si2 C28 92(2)
H2 Si2 Cl2 97(2)
C28 Si2 Cl2 95.14(18)
H2 Si2 Fe1 125(2)
C28 Si2 Fe1 122.49(19)
Cl2 Si2 Fe1 117.97(15)
H2' Si2' C28 112.3(5)
H2' Si2' Cl2' 98.4(5)
C28 Si2' Cl2' 95.2(4)
H2' Si2' Fe1 114.3(5)
C28 Si2' Fe1 117.2(4)
Cl2' Si2' Fe1 116.5(5)
H2" Si2" C28 97.1(8)
H2" Si2" Cl2" 96.8(19)
C28 Si2" Cl2" 102.7(9)
H2" Si2" Fe1 119.8(11)
C28 Si2" Fe1 118.7(8)
Cl2" Si2" Fe1 117.6(9)
C1 N1 C2 110.5(3)
C1 N1 C16 125.6(3)
C2 N1 C16 123.2(3)
C1 N2 C3 110.6(3)
C1 N2 C4 127.2(3)
C3 N2 C4 121.7(3)
C29 N3 C28 110.6(4)
C29 N3 C43 121.5(4)
C28 N3 C43 127.6(3)
C28 N4 C30 109.9(4)
C28 N4 C31 126.7(4)
C30 N4 C31 123.2(3)
N1 C1 N2 104.6(3)
N1 C1 Si1 130.1(3)
N2 C1 Si1 124.5(3)
N1 C1 Si1' 121.0(8)
N2 C1 Si1' 134.2(9)
C3 C2 N1 107.6(3)
C2 C3 N2 106.7(4)
C9 C4 C5 123.7(4)
C9 C4 N2 117.3(4)
C5 C4 N2 119.0(4)
C4 C5 C6 116.8(5)
C4 C5 C13 122.0(4)
C6 C5 C13 121.2(4)
C7 C6 C5 121.5(5)
C6 C7 C8 120.9(5)
C7 C8 C9 121.1(5)
C4 C9 C8 116.0(4)
C4 C9 C10 123.5(4)
C8 C9 C10 120.4(4)
C9 C10 C11 113.2(4)
C9 C10 C12 111.5(5)
C11 C10 C12 109.4(5)
C5 C13 C14 112.7(5)
C5 C13 C15 109.9(5)
C14 C13 C15 110.9(5)
C17 C16 C21 123.4(4)
C17 C16 N1 119.3(3)
C21 C16 N1 117.3(4)
C16 C17 C18 116.8(4)
C16 C17 C25 122.7(4)
C18 C17 C25 120.4(4)
C19 C18 C17 120.9(5)
C20 C19 C18 120.8(4)
C19 C20 C21 121.1(4)
C20 C21 C16 116.9(4)
C20 C21 C22 120.8(4)
C16 C21 C22 122.3(4)
C21 C22 C24 110.7(4)
C21 C22 C23 113.9(4)
C24 C22 C23 109.8(4)
C26 C25 C17 110.9(3)
C26 C25 C27 109.8(4)
C17 C25 C27 113.5(4)
N4 C28 N3 104.3(3)
N4 C28 Si2" 130.4(7)
N3 C28 Si2" 125.1(7)
N4 C28 Si2 121.3(4)
N3 C28 Si2 134.1(3)
N4 C28 Si2' 145.6(5)
N3 C28 Si2' 109.3(4)
C30 C29 N3 107.3(4)
C29 C30 N4 107.9(4)
C36 C31 C32 123.0(5)
C36 C31 N4 120.8(4)
C32 C31 N4 116.0(5)
C40 C32 C33 122.9(5)
C40 C32 C31 121.7(5)
C33 C32 C31 115.4(6)
C34 C33 C32 121.3(5)
C33 C34 C35 121.0(6)
C34 C35 C36 121.3(7)
C31 C36 C35 117.8(5)
C31 C36 C37 123.2(5)
C35 C36 C37 119.0(6)
C36 C37 C39 111.0(5)
C36 C37 C38 109.5(5)
C39 C37 C38 113.6(6)
C32 C40 C41 114.3(5)
C32 C40 C42 113.0(6)
C41 C40 C42 107.3(5)
C44 C43 C48 124.7(5)
C44 C43 N3 117.5(4)
C48 C43 N3 117.5(4)
C45 C44 C43 116.3(5)
C45 C44 C52 119.1(5)
C43 C44 C52 124.4(5)
C44 C45 C46 120.8(5)
C47 C46 C45 121.0(6)
C46 C47 C48 121.0(5)
C43 C48 C47 116.1(5)
C43 C48 C49 123.6(4)
C47 C48 C49 120.1(5)
C48 C49 C50 112.7(4)
C48 C49 C51 109.5(4)
C50 C49 C51 109.6(4)
C44 C52 C54 113.8(4)
C44 C52 C53 110.1(5)
C54 C52 C53 109.1(4)
O1 C55 Fe1 179.5(4)
O2 C56 Fe1 177.6(3)
O3 C57 Fe1 178.0(4)
C59 C58 C63 123.0(8)
C59 C58 C64 130.8(14)
C63 C58 C64 106.2(13)
C58 C59 C60 120.5(7)
C61 C60 C59 118.5(7)
C60 C61 C62 120.0(7)
C63 C62 C61 122.9(8)
C62 C63 C58 115.0(8)
C66 C65 C70 121.5(14)
C66 C65 C71 118.5(15)
C70 C65 C71 119.9(14)
C65 C66 C67 119.1(15)
C68 C67 C66 121.1(15)
C67 C68 C69 119.9(17)
C70 C69 C68 121.3(16)
C65 C70 C69 117.0(12)
C70' C65' C66' 124.0(13)
C70' C65' C71' 118.6(12)
C66' C65' C71' 116.7(14)
C67' C66' C65' 117.2(15)
C68' C67' C66' 115.2(13)
C67' C68' C69' 131.1(14)
C70' C69' C68' 111.5(14)
C65' C70' C69' 120.6(13)

loop_
_geom_bond_atom_site_label_1
_geom_bond_atom_site_label_2
_geom_bond_distance
Fe1 C55 1.764(5)
Fe1 C56 1.748(4)
Fe1 C57 1.742(4)
Fe1 Si2 2.189(3)
Fe1 Si1' 2.219(17)
Fe1 Si1 2.213(3)
Fe1 Si2' 2.280(8)
Fe1 Si2" 2.263(15)
Si1 H1 1.50(2)
Si1 C1 1.955(5)
Si1 Cl1 2.135(5)
Si1' H1' 1.50(2)
Si1' C1 1.955(13)
Si1' Cl1' 2.100(18)
Si2 H2 1.474(19)
Si2 C28 1.957(5)
Si2 Cl2 2.127(3)
Si2' H2' 1.461(10)
Si2' C28 1.977(8)
Si2' Cl2' 2.126(11)
Si2" H2" 1.553(17)
Si2" C28 1.960(14)
Si2" Cl2" 2.121(15)
N1 C1 1.364(5)
N1 C2 1.380(5)
N1 C16 1.452(5)
N2 C1 1.362(5)
N2 C3 1.387(5)
N2 C4 1.465(5)
N3 C29 1.380(5)
N3 C28 1.369(6)
N3 C43 1.461(6)
N4 C28 1.378(5)
N4 C30 1.380(6)
N4 C31 1.489(6)
C2 C3 1.341(6)
C4 C9 1.387(6)
C4 C5 1.388(6)
C5 C6 1.390(7)
C5 C13 1.495(7)
C6 C7 1.360(8)
C7 C8 1.353(8)
C8 C9 1.418(7)
C9 C10 1.506(7)
C10 C11 1.508(8)
C10 C12 1.522(8)
C13 C14 1.532(7)
C13 C15 1.543(9)
C16 C17 1.387(6)
C16 C21 1.413(6)
C17 C18 1.405(6)
C17 C25 1.516(6)
C18 C19 1.376(7)
C19 C20 1.379(7)
C20 C21 1.385(6)
C21 C22 1.506(7)
C22 C24 1.526(7)
C22 C23 1.531(6)
C25 C26 1.523(6)
C25 C27 1.529(6)
C29 C30 1.333(7)
C31 C36 1.400(8)
C31 C32 1.393(7)
C32 C40 1.459(9)
C32 C33 1.449(8)
C33 C34 1.359(9)
C34 C35 1.354(8)
C35 C36 1.399(7)
C36 C37 1.500(8)
C37 C39 1.513(8)
C37 C38 1.525(8)
C40 C41 1.600(9)
C40 C42 1.587(8)
C43 C44 1.392(7)
C43 C48 1.403(7)
C44 C45 1.401(8)
C44 C52 1.499(7)
C45 C46 1.381(8)
C46 C47 1.384(8)
C47 C48 1.395(7)
C48 C49 1.510(7)
C49 C50 1.525(6)
C49 C51 1.532(6)
C52 C54 1.527(7)
C52 C53 1.549(7)
C55 O1 1.155(5)
C56 O2 1.172(5)
C57 O3 1.183(5)
C58 C59 1.295(10)
C58 C63 1.436(12)
C58 C64 1.440(12)
C59 C60 1.426(9)
C60 C61 1.345(9)
C61 C62 1.387(10)
C62 C63 1.364(11)
C65 C66 1.35(2)
C65 C70 1.38(2)
C65 C71 1.490(17)
C66 C67 1.435(17)
C67 C68 1.33(2)
C68 C69 1.350(19)
C69 C70 1.45(2)
C65' C70' 1.347(17)
C65' C66' 1.375(18)
C65' C71' 1.475(16)
C66' C67' 1.420(17)
C67' C68' 1.338(18)
C68' C69' 1.353(16)
C69' C70' 1.44(2)

loop_
_geom_torsion_atom_site_label_1
_geom_torsion_atom_site_label_2
_geom_torsion_atom_site_label_3
_geom_torsion_atom_site_label_4
_geom_torsion
C2 N1 C1 N2 0.4(4)
C16 N1 C1 N2 -170.1(3)
C2 N1 C1 Si1 -169.9(3)
C16 N1 C1 Si1 19.7(6)
C2 N1 C1 Si1' -174.4(8)
C16 N1 C1 Si1' 15.1(9)
C3 N2 C1 N1 -0.6(4)
C4 N2 C1 N1 171.0(3)
C3 N2 C1 Si1 170.4(3)
C4 N2 C1 Si1 -18.0(5)
C3 N2 C1 Si1' 173.2(9)
C4 N2 C1 Si1' -15.2(11)
C1 N1 C2 C3 -0.1(5)
C16 N1 C2 C3 170.7(4)
N1 C2 C3 N2 -0.3(5)
C1 N2 C3 C2 0.6(5)
C4 N2 C3 C2 -171.6(4)
C1 N2 C4 C9 -91.1(5)
C3 N2 C4 C9 79.7(5)
C1 N2 C4 C5 90.9(5)
C3 N2 C4 C5 -98.4(5)
C9 C4 C5 C6 0.3(7)
N2 C4 C5 C6 178.2(4)
C9 C4 C5 C13 -178.6(5)
N2 C4 C5 C13 -0.7(7)
C4 C5 C6 C7 -0.6(8)
C13 C5 C6 C7 178.3(5)
C5 C6 C7 C8 1.1(9)
C6 C7 C8 C9 -1.3(8)
C5 C4 C9 C8 -0.5(7)
N2 C4 C9 C8 -178.5(4)
C5 C4 C9 C10 179.5(4)
N2 C4 C9 C10 1.6(6)
C7 C8 C9 C4 1.0(7)
C7 C8 C9 C10 -179.0(5)
C4 C9 C10 C11 -120.4(6)
C8 C9 C10 C11 59.6(7)
C4 C9 C10 C12 115.7(6)
C8 C9 C10 C12 -64.3(6)
C4 C5 C13 C14 -137.9(5)
C6 C5 C13 C14 43.2(7)
C4 C5 C13 C15 97.9(6)
C6 C5 C13 C15 -81.0(7)
C1 N1 C16 C17 -102.9(4)
C2 N1 C16 C17 87.7(5)
C1 N1 C16 C21 80.0(5)
C2 N1 C16 C21 -89.3(5)
C21 C16 C17 C18 -4.5(6)
N1 C16 C17 C18 178.6(3)
C21 C16 C17 C25 171.2(4)
N1 C16 C17 C25 -5.7(5)
C16 C17 C18 C19 1.5(6)
C25 C17 C18 C19 -174.3(4)
C17 C18 C19 C20 1.0(7)
C18 C19 C20 C21 -0.8(7)
C19 C20 C21 C16 -2.0(6)
C19 C20 C21 C22 176.0(4)
C17 C16 C21 C20 4.8(6)
N1 C16 C21 C20 -178.3(3)
C17 C16 C21 C22 -173.2(4)
N1 C16 C21 C22 3.7(6)
C20 C21 C22 C24 -91.7(5)
C16 C21 C22 C24 86.3(5)
C20 C21 C22 C23 32.6(6)
C16 C21 C22 C23 -149.5(4)
C16 C17 C25 C26 -90.8(5)
C18 C17 C25 C26 84.7(5)
C16 C17 C25 C27 145.0(4)
C18 C17 C25 C27 -39.5(5)
C30 N4 C28 N3 -0.6(5)
C31 N4 C28 N3 173.2(4)
C30 N4 C28 Si2" -175.1(9)
C31 N4 C28 Si2" -1.3(11)
C30 N4 C28 Si2 174.4(3)
C31 N4 C28 Si2 -11.8(6)
C30 N4 C28 Si2' -167.7(7)
C31 N4 C28 Si2' 6.1(10)
C29 N3 C28 N4 0.6(5)
C43 N3 C28 N4 -173.0(4)
C29 N3 C28 Si2" 175.4(8)
C43 N3 C28 Si2" 1.9(9)
C29 N3 C28 Si2 -173.5(4)
C43 N3 C28 Si2 12.9(7)
C29 N3 C28 Si2' 172.9(4)
C43 N3 C28 Si2' -0.7(6)
C28 N3 C29 C30 -0.3(5)
C43 N3 C29 C30 173.7(4)
N3 C29 C30 N4 -0.1(5)
C28 N4 C30 C29 0.5(5)
C31 N4 C30 C29 -173.6(4)
C28 N4 C31 C36 97.3(6)
C30 N4 C31 C36 -89.6(6)
C28 N4 C31 C32 -88.7(6)
C30 N4 C31 C32 84.4(6)
C36 C31 C32 C40 177.5(5)
N4 C31 C32 C40 3.7(7)
C36 C31 C32 C33 -3.6(7)
N4 C31 C32 C33 -177.4(4)
C40 C32 C33 C34 -175.3(6)
C31 C32 C33 C34 5.8(8)
C32 C33 C34 C35 -5.6(10)
C33 C34 C35 C36 2.9(10)
C32 C31 C36 C35 1.1(8)
N4 C31 C36 C35 174.7(4)
C32 C31 C36 C37 -179.2(5)
N4 C31 C36 C37 -5.7(7)
C34 C35 C36 C31 -0.6(8)
C34 C35 C36 C37 179.7(6)
C31 C36 C37 C39 114.1(6)
C35 C36 C37 C39 -66.2(6)
C31 C36 C37 C38 -119.6(6)
C35 C36 C37 C38 60.0(7)
C33 C32 C40 C41 79.8(7)
C31 C32 C40 C41 -101.3(6)
C33 C32 C40 C42 -43.3(7)
C31 C32 C40 C42 135.5(5)
C29 N3 C43 C44 -87.4(5)
C28 N3 C43 C44 85.5(5)
C29 N3 C43 C48 86.6(5)
C28 N3 C43 C48 -100.5(5)
C48 C43 C44 C45 1.3(7)
N3 C43 C44 C45 174.8(4)
C48 C43 C44 C52 -175.0(4)
N3 C43 C44 C52 -1.4(7)
C43 C44 C45 C46 0.0(8)
C52 C44 C45 C46 176.4(5)
C44 C45 C46 C47 -0.8(10)
C45 C46 C47 C48 0.4(10)
C44 C43 C48 C47 -1.6(7)
N3 C43 C48 C47 -175.1(4)
C44 C43 C48 C49 173.3(4)
N3 C43 C48 C49 -0.2(6)
C46 C47 C48 C43 0.7(8)
C46 C47 C48 C49 -174.4(5)
C43 C48 C49 C50 139.9(4)
C47 C48 C49 C50 -45.4(6)
C43 C48 C49 C51 -97.9(5)
C47 C48 C49 C51 76.9(5)
C45 C44 C52 C54 42.6(7)
C43 C44 C52 C54 -141.3(5)
C45 C44 C52 C53 -80.3(6)
C43 C44 C52 C53 95.8(6)
C63 C58 C59 C60 0.2(11)
C64 C58 C59 C60 177.1(10)
C58 C59 C60 C61 2.6(10)
C59 C60 C61 C62 -3.9(10)
C60 C61 C62 C63 2.5(11)
C61 C62 C63 C58 0.2(11)
C59 C58 C63 C62 -1.6(11)
C64 C58 C63 C62 -179.1(8)
C70 C65 C66 C67 -3(3)
C71 C65 C66 C67 176.7(15)
C65 C66 C67 C68 3(3)
C66 C67 C68 C69 -2(4)
C67 C68 C69 C70 2(4)
C66 C65 C70 C69 3(2)
C71 C65 C70 C69 -177.2(15)
C68 C69 C70 C65 -2(3)
C70' C65' C66' C67' 0(3)
C71' C65' C66' C67' -170.4(17)
C65' C66' C67' C68' 4(3)
C66' C67' C68' C69' -9(3)
C67' C68' C69' C70' 7(2)
C66' C65' C70' C69' -1(2)
C71' C65' C70' C69' 169.2(13)
C68' C69' C70' C65' -2(2)
